data_7049506
loop_
_publ_author_name
'Plajer, Alex J.'
'Kopf, Sara'
'Colebatch, Annie L.'
'Bond, Andrew D.'
'Wright, Dominic S.'
'Garc\'ia-Rodr\'iguez, Ra\'ul'

_publ_section_title
;
 Deprotonation, insertion and isomerisation in the post-functionalisation
 of tris-pyridyl aluminates.
;
_journal_issue 17
_journal_name_full 'Dalton transactions (Cambridge, England : 2003)'
_journal_page_first 5692
_journal_page_last 5697
_journal_paper_doi 10.1039/c9dt00869a
_journal_volume 48
_journal_year 2019
_chemical_formula_moiety 'C54 H58 Li2 N6 O2 Al2, 2.7(C7 H8)'
_chemical_formula_sum 'C72.93 H79.63 Al2 Li2 N6 O2'
_chemical_formula_weight 1140.05
_space_group_crystal_system triclinic
_space_group_IT_number 2
_space_group_name_Hall '-P 1'
_space_group_name_H-M_alt 'P -1'
_symmetry_space_group_name_Hall '-P 1'
_symmetry_space_group_name_H-M 'P -1'
_atom_sites_solution_hydrogens geom
_audit_creation_method SHELXL-2018/1
_audit_update_record
;
2019-02-15 deposited with the CCDC.    2019-03-26 downloaded from the CCDC.
;
_cell_angle_alpha 72.5308(19)
_cell_angle_beta 75.6187(18)
_cell_angle_gamma 68.8699(16)
_cell_formula_units_Z 1
_cell_length_a 10.7764(4)
_cell_length_b 11.6195(4)
_cell_length_c 15.5555(6)
_cell_measurement_reflns_used 9812
_cell_measurement_temperature 180(2)
_cell_measurement_theta_max 66.82
_cell_measurement_theta_min 3.02
_cell_volume 1711.41(11)
_computing_cell_refinement 'SAINT (Bruker, 2016)'
_computing_data_collection 'APEX3 (Bruker, 2016)'
_computing_data_reduction SAINT
_computing_molecular_graphics 'Mercury (Macrae et al., 2008)'
_computing_publication_material SHELXL
_computing_structure_refinement 'SHELXL (Sheldrick, 2015)'
_computing_structure_solution 'SHELXT (Sheldrick, 2015)'
_diffrn_ambient_temperature 180(2)
_diffrn_measured_fraction_theta_full 0.982
_diffrn_measured_fraction_theta_max 0.982
_diffrn_measurement_device_type 'Bruker D8-QUEST PHOTON-100'
_diffrn_measurement_method '\w and \f-scans'
_diffrn_radiation_type CuK\a
_diffrn_radiation_wavelength 1.54178
_diffrn_reflns_av_R_equivalents 0.0585
_diffrn_reflns_av_unetI/netI 0.0380
_diffrn_reflns_Laue_measured_fraction_full 0.982
_diffrn_reflns_Laue_measured_fraction_max 0.982
_diffrn_reflns_limit_h_max 12
_diffrn_reflns_limit_h_min -11
_diffrn_reflns_limit_k_max 13
_diffrn_reflns_limit_k_min -13
_diffrn_reflns_limit_l_max 18
_diffrn_reflns_limit_l_min -18
_diffrn_reflns_number 34421
_diffrn_reflns_point_group_measured_fraction_full 0.982
_diffrn_reflns_point_group_measured_fraction_max 0.982
_diffrn_reflns_theta_full 66.993
_diffrn_reflns_theta_max 66.993
_diffrn_reflns_theta_min 3.016
_diffrn_source 'Incoatec I\mS Cu microsource'
_exptl_absorpt_coefficient_mu 0.742
_exptl_absorpt_correction_T_max 0.7528
_exptl_absorpt_correction_T_min 0.5477
_exptl_absorpt_correction_type multi-scan
_exptl_absorpt_process_details 'SADABS (Bruker, 2014)'
_exptl_crystal_colour colourless
_exptl_crystal_density_diffrn 1.106
_exptl_crystal_description lath
_exptl_crystal_F_000 607
_exptl_crystal_size_max 0.250
_exptl_crystal_size_mid 0.120
_exptl_crystal_size_min 0.080
_refine_diff_density_max 1.393
_refine_diff_density_min -0.583
_refine_diff_density_rms 0.117
_refine_ls_extinction_method none
_refine_ls_goodness_of_fit_ref 1.054
_refine_ls_hydrogen_treatment constr
_refine_ls_matrix_type full
_refine_ls_number_parameters 335
_refine_ls_number_reflns 5992
_refine_ls_number_restraints 15
_refine_ls_restrained_S_all 1.052
_refine_ls_R_factor_all 0.1169
_refine_ls_R_factor_gt 0.1029
_refine_ls_shift/su_max 0.004
_refine_ls_shift/su_mean 0.000
_refine_ls_structure_factor_coef Fsqd
_refine_ls_weighting_details 'w=1/[\s^2^(Fo^2^)+(0.1648P)^2^+4.7209P] where P=(Fo^2^+2Fc^2^)/3'
_refine_ls_weighting_scheme calc
_refine_ls_wR_factor_gt 0.2911
_refine_ls_wR_factor_ref 0.3055
_reflns_Friedel_coverage 0.000
_reflns_number_gt 4995
_reflns_number_total 5992
_reflns_threshold_expression 'I > 2\s(I)'
_cod_data_source_file c9dt00869a2.cif
_cod_data_source_block DW_B2_0295
_cod_depositor_comments 'Adding full bibliography for 7049506--7049509.cif.'
_cod_database_code 7049506
_cambridge_user_name 'Alex Plajer'
_cambridge_user_crsid ajp233
_cambridge_supervisor_name 'Dominic Wright'
_cambridge_supervisor_crsid dsw1000
_cambridge_crystallographer_name 'Andrew Bond'
_cambridge_crystallographer_crsid adb29
_cambridge_sample_id AP-4
_cambridge_data_id DW_B2_0295
_shelx_space_group_comment
;
The symmetry employed for this shelxl refinement is uniquely defined
by the following loop, which should always be used as a source of
symmetry information in preference to the above space-group names.
They are only intended as comments.
;
_shelx_estimated_absorpt_t_min 0.836
_shelx_estimated_absorpt_t_max 0.943

loop_
_space_group_symop_operation_xyz
'x, y, z'
'-x, -y, -z'

loop_
_atom_site_label
_atom_site_type_symbol
_atom_site_fract_x
_atom_site_fract_y
_atom_site_fract_z
_atom_site_U_iso_or_equiv
_atom_site_adp_type
_atom_site_occupancy
_atom_site_site_symmetry_order
_atom_site_calc_flag
_atom_site_refinement_flags_posn
_atom_site_refinement_flags_adp
_atom_site_refinement_flags_occupancy
_atom_site_disorder_assembly
_atom_site_disorder_group
Al1 Al 0.27431(10) 0.59522(10) 0.61814(7) 0.0255(3) Uani 1 1 d . . . . .
Li1 Li 0.4401(7) 0.4118(6) 0.4901(4) 0.0278(13) Uani 1 1 d . . . . .
O1 O 0.3501(2) 0.5865(2) 0.50036(17) 0.0239(6) Uani 1 1 d . . . . .
N1 N 0.3684(3) 0.3168(3) 0.6129(2) 0.0259(7) Uani 1 1 d . . . . .
N2 N 0.4834(3) 0.3614(3) 0.3698(2) 0.0252(7) Uani 1 1 d . . . . .
N3 N 0.2318(3) 0.8166(3) 0.5252(2) 0.0295(7) Uani 1 1 d . . . . .
C1 C 0.0750(4) 0.6378(4) 0.6609(3) 0.0337(9) Uani 1 1 d . . . . .
H1A H 0.033093 0.727137 0.630260 0.040 Uiso 1 1 calc R U . . .
H1B H 0.041762 0.584576 0.638692 0.040 Uiso 1 1 calc R U . . .
C2 C 0.0223(5) 0.6229(5) 0.7626(4) 0.0512(12) Uani 1 1 d . . . . .
H2A H -0.075190 0.638059 0.773288 0.077 Uiso 1 1 calc R U . . .
H2B H 0.041639 0.684281 0.784713 0.077 Uiso 1 1 calc R U . . .
H2C H 0.066626 0.536655 0.795340 0.077 Uiso 1 1 calc R U . . .
C3 C 0.3316(4) 0.3999(4) 0.6688(2) 0.0271(8) Uani 1 1 d . . . . .
C4 C 0.3269(5) 0.3488(5) 0.7630(3) 0.0448(11) Uani 1 1 d . . . . .
H4 H 0.305666 0.404473 0.802146 0.054 Uiso 1 1 calc R U . . .
C5 C 0.3520(6) 0.2208(5) 0.8007(3) 0.0563(14) Uani 1 1 d . . . . .
H5 H 0.347470 0.188269 0.864855 0.068 Uiso 1 1 calc R U . . .
C6 C 0.3839(5) 0.1407(4) 0.7429(3) 0.0494(12) Uani 1 1 d . . . . .
H6 H 0.399833 0.052125 0.766917 0.059 Uiso 1 1 calc R U . . .
C7 C 0.3924(4) 0.1907(4) 0.6498(3) 0.0314(9) Uani 1 1 d . . . . .
C8 C 0.4310(5) 0.1063(4) 0.5843(3) 0.0421(10) Uani 1 1 d . . . . .
H8A H 0.480135 0.019722 0.613517 0.063 Uiso 1 1 calc R U . . .
H8B H 0.488589 0.138187 0.529546 0.063 Uiso 1 1 calc R U . . .
H8C H 0.349539 0.106205 0.567111 0.063 Uiso 1 1 calc R U . . .
C9 C 0.6078(4) 0.3610(4) 0.3216(3) 0.0282(8) Uani 1 1 d . . . . .
C10 C 0.6428(5) 0.3324(5) 0.2360(3) 0.0461(11) Uani 1 1 d . . . . .
H10 H 0.729063 0.331618 0.201417 0.055 Uiso 1 1 calc R U . . .
C11 C 0.5525(6) 0.3049(6) 0.2006(3) 0.0560(14) Uani 1 1 d . . . . .
H11 H 0.576446 0.286004 0.142234 0.067 Uiso 1 1 calc R U . . .
C12 C 0.4294(5) 0.3056(5) 0.2513(3) 0.0455(11) Uani 1 1 d . . . . .
H12 H 0.366830 0.286184 0.228800 0.055 Uiso 1 1 calc R U . . .
C13 C 0.3963(4) 0.3347(4) 0.3358(3) 0.0317(9) Uani 1 1 d . . . . .
C14 C 0.2613(4) 0.3389(4) 0.3929(3) 0.0409(10) Uani 1 1 d . . . . .
H14A H 0.196368 0.352459 0.353762 0.061 Uiso 1 1 calc R U . . .
H14B H 0.230998 0.408480 0.423993 0.061 Uiso 1 1 calc R U . . .
H14C H 0.268200 0.258308 0.438419 0.061 Uiso 1 1 calc R U . . .
C15 C 0.3189(4) 0.6801(3) 0.4192(3) 0.0256(8) Uani 1 1 d . . . . .
H15 H 0.403980 0.674464 0.374240 0.031 Uiso 1 1 calc R U . . .
C16 C 0.2658(3) 0.8126(3) 0.4381(3) 0.0262(8) Uani 1 1 d . . . . .
C17 C 0.2524(4) 0.9198(4) 0.3655(3) 0.0364(9) Uani 1 1 d . . . . .
H17 H 0.278987 0.912728 0.303889 0.044 Uiso 1 1 calc R U . . .
C18 C 0.1984(5) 1.0371(4) 0.3878(3) 0.0436(11) Uani 1 1 d . . . . .
H18 H 0.187611 1.112989 0.341024 0.052 Uiso 1 1 calc R U . . .
C19 C 0.1607(4) 1.0428(4) 0.4777(3) 0.0415(11) Uani 1 1 d . . . . .
H19 H 0.122425 1.122820 0.493188 0.050 Uiso 1 1 calc R U . . .
C20 C 0.1782(4) 0.9316(4) 0.5465(3) 0.0363(10) Uani 1 1 d . . . . .
C21 C 0.1384(5) 0.9356(4) 0.6442(4) 0.0497(12) Uani 1 1 d . . . . .
H21A H 0.079852 1.020903 0.649508 0.075 Uiso 1 1 calc R U . . .
H21B H 0.219121 0.914329 0.671248 0.075 Uiso 1 1 calc R U . . .
H21C H 0.089791 0.874023 0.676376 0.075 Uiso 1 1 calc R U . . .
C22 C 0.2154(4) 0.6652(3) 0.3749(3) 0.0304(9) Uani 1 1 d . . . . .
C23 C 0.2477(6) 0.6586(6) 0.2848(3) 0.0571(15) Uani 1 1 d . . . . .
H23 H 0.335178 0.657762 0.252388 0.069 Uiso 1 1 calc R U . . .
C24 C 0.1518(8) 0.6531(8) 0.2408(4) 0.087(2) Uani 1 1 d . . . . .
H24 H 0.174693 0.647788 0.178774 0.104 Uiso 1 1 calc R U . . .
C25 C 0.0249(7) 0.6554(6) 0.2870(4) 0.0679(18) Uani 1 1 d . . . . .
H25 H -0.040567 0.654026 0.256470 0.081 Uiso 1 1 calc R U . . .
C26 C -0.0073(5) 0.6596(4) 0.3774(4) 0.0492(12) Uani 1 1 d . . . . .
H26 H -0.094257 0.658762 0.409826 0.059 Uiso 1 1 calc R U . . .
C27 C 0.0875(4) 0.6652(4) 0.4217(3) 0.0390(10) Uani 1 1 d . . . . .
H27 H 0.064507 0.669046 0.484000 0.047 Uiso 1 1 calc R U . . .
C1S C 0.2537(15) 0.4762(13) 0.0091(10) 0.1023(13) Uiso 0.581(8) 1 d D U P A 1
H1S1 H 0.292832 0.536198 0.016348 0.153 Uiso 0.581(8) 1 calc R U P A 1
H1S2 H 0.180470 0.466069 0.059771 0.153 Uiso 0.581(8) 1 calc R U P A 1
H1S3 H 0.218204 0.508529 -0.048727 0.153 Uiso 0.581(8) 1 calc R U P A 1
C2S C 0.3584(10) 0.3523(9) 0.0088(9) 0.1023(13) Uiso 0.581(8) 1 d DG U P A 1
C3S C 0.4850(12) 0.3466(9) -0.0427(9) 0.1023(13) Uiso 0.581(8) 1 d DG U P A 1
H3S H 0.501970 0.421806 -0.081312 0.123 Uiso 0.581(8) 1 calc R U P A 1
C4S C 0.5868(9) 0.2310(11) -0.0378(10) 0.1023(13) Uiso 0.581(8) 1 d DG U P A 1
H4S H 0.673288 0.227094 -0.073073 0.123 Uiso 0.581(8) 1 calc R U P A 1
C5S C 0.5619(10) 0.1210(9) 0.0186(9) 0.1023(13) Uiso 0.581(8) 1 d DG U P A 1
H5S H 0.631499 0.041934 0.021973 0.123 Uiso 0.581(8) 1 calc R U P A 1
C6S C 0.4354(12) 0.1267(9) 0.0702(8) 0.1023(13) Uiso 0.581(8) 1 d DG U P A 1
H6S H 0.418392 0.051485 0.108781 0.123 Uiso 0.581(8) 1 calc R U P A 1
C7S C 0.3336(9) 0.2423(11) 0.0653(8) 0.1023(13) Uiso 0.581(8) 1 d DG U P A 1
H7S H 0.247072 0.246196 0.100544 0.123 Uiso 0.581(8) 1 calc R U P A 1
C1T C 0.294(2) 0.103(2) 0.1272(14) 0.1023(13) Uiso 0.419(8) 1 d . U P A 2
H1T1 H 0.336835 0.016664 0.117351 0.153 Uiso 0.419(8) 1 calc R U P A 2
H1T2 H 0.200686 0.133630 0.116386 0.153 Uiso 0.419(8) 1 calc R U P A 2
H1T3 H 0.295897 0.101656 0.190141 0.153 Uiso 0.419(8) 1 calc R U P A 2
C2T C 0.3723(15) 0.1919(14) 0.0602(11) 0.1023(13) Uiso 0.419(8) 1 d G U P A 2
C3T C 0.5073(16) 0.1386(11) 0.0272(12) 0.1023(13) Uiso 0.419(8) 1 d G U P A 2
H3T H 0.548877 0.049599 0.044657 0.123 Uiso 0.419(8) 1 calc R U P A 2
C4T C 0.5814(12) 0.2156(15) -0.0314(14) 0.1023(13) Uiso 0.419(8) 1 d G U P A 2
H4T H 0.673575 0.179215 -0.053969 0.123 Uiso 0.419(8) 1 calc R U P A 2
C5T C 0.5205(15) 0.3459(14) -0.0570(13) 0.1023(13) Uiso 0.419(8) 1 d G U P A 2
H5T H 0.571116 0.398523 -0.097060 0.123 Uiso 0.419(8) 1 calc R U P A 2
C6T C 0.3856(15) 0.3992(11) -0.0240(12) 0.1023(13) Uiso 0.419(8) 1 d G U P A 2
H6T H 0.343957 0.488215 -0.041526 0.123 Uiso 0.419(8) 1 calc R U P A 2
C7T C 0.3115(11) 0.3222(15) 0.0346(12) 0.1023(13) Uiso 0.419(8) 1 d G U P A 2
H7T H 0.219257 0.358601 0.057100 0.123 Uiso 0.419(8) 1 calc R U P A 2
C1U C 1.022(2) 0.3108(19) -0.0150(16) 0.1023(13) Uiso 0.352(7) 1 d D U P B 1
H1U1 H 1.061085 0.298457 -0.076844 0.153 Uiso 0.352(7) 1 calc R U P B 1
H1U2 H 1.088843 0.322804 0.011592 0.153 Uiso 0.352(7) 1 calc R U P B 1
H1U3 H 0.942206 0.385874 -0.017548 0.153 Uiso 0.352(7) 1 calc R U P B 1
C2U C 0.9843(15) 0.1991(12) 0.0414(10) 0.1023(13) Uiso 0.352(7) 1 d DG U P B 1
C3U C 0.8620(14) 0.1849(13) 0.0403(10) 0.1023(13) Uiso 0.352(7) 1 d DG U P B 1
H3U H 0.797785 0.251746 0.006857 0.123 Uiso 0.352(7) 1 calc R U P B 1
C4U C 0.8338(13) 0.0729(15) 0.0883(11) 0.1023(13) Uiso 0.352(7) 1 d DG U P B 1
H4U H 0.750258 0.063212 0.087550 0.123 Uiso 0.352(7) 1 calc R U P B 1
C5U C 0.9278(17) -0.0249(12) 0.1373(10) 0.1023(13) Uiso 0.352(7) 1 d DG U P B 1
H5U H 0.908532 -0.101425 0.170021 0.123 Uiso 0.352(7) 1 calc R U P B 1
C6U C 1.0501(15) -0.0107(13) 0.1383(10) 0.1023(13) Uiso 0.352(7) 1 d DG U P B 1
H6U H 1.114334 -0.077530 0.171800 0.123 Uiso 0.352(7) 1 calc R U P B 1
C7U C 1.0783(13) 0.1013(15) 0.0904(11) 0.1023(13) Uiso 0.352(7) 1 d DG U P B 1
H7U H 1.161863 0.111003 0.091107 0.123 Uiso 0.352(7) 1 calc R U P B 1

loop_
_atom_site_aniso_label
_atom_site_aniso_U_11
_atom_site_aniso_U_22
_atom_site_aniso_U_33
_atom_site_aniso_U_23
_atom_site_aniso_U_13
_atom_site_aniso_U_12
Al1 0.0152(6) 0.0278(6) 0.0361(6) -0.0120(5) -0.0030(4) -0.0068(4)
Li1 0.031(3) 0.023(3) 0.031(3) -0.008(2) -0.004(3) -0.008(3)
O1 0.0204(13) 0.0182(12) 0.0329(13) -0.0055(10) -0.0089(10) -0.0030(9)
N1 0.0175(15) 0.0253(15) 0.0371(17) -0.0053(13) -0.0074(12) -0.0089(12)
N2 0.0227(16) 0.0242(15) 0.0327(16) -0.0081(12) -0.0060(12) -0.0097(12)
N3 0.0193(16) 0.0214(15) 0.049(2) -0.0086(13) -0.0064(13) -0.0066(12)
C1 0.0155(19) 0.0284(19) 0.055(2) -0.0101(17) -0.0019(16) -0.0059(15)
C2 0.027(2) 0.060(3) 0.060(3) -0.013(2) 0.004(2) -0.013(2)
C3 0.0145(17) 0.035(2) 0.0311(19) -0.0077(15) -0.0062(14) -0.0056(15)
C4 0.045(3) 0.046(3) 0.038(2) -0.0105(19) -0.0113(19) -0.003(2)
C5 0.071(4) 0.049(3) 0.032(2) 0.005(2) -0.010(2) -0.009(3)
C6 0.056(3) 0.033(2) 0.049(3) 0.008(2) -0.014(2) -0.013(2)
C7 0.024(2) 0.0279(19) 0.042(2) -0.0017(16) -0.0112(16) -0.0089(16)
C8 0.043(3) 0.029(2) 0.060(3) -0.0109(19) -0.017(2) -0.0127(19)
C9 0.025(2) 0.0313(19) 0.0309(19) -0.0115(15) -0.0021(15) -0.0102(15)
C10 0.039(3) 0.068(3) 0.041(2) -0.025(2) 0.0025(19) -0.024(2)
C11 0.063(3) 0.079(4) 0.043(3) -0.033(3) -0.005(2) -0.029(3)
C12 0.044(3) 0.061(3) 0.048(3) -0.021(2) -0.015(2) -0.025(2)
C13 0.029(2) 0.0296(19) 0.042(2) -0.0060(16) -0.0142(17) -0.0118(16)
C14 0.030(2) 0.049(3) 0.050(3) -0.006(2) -0.0103(19) -0.022(2)
C15 0.0190(18) 0.0212(17) 0.0351(19) -0.0020(14) -0.0093(14) -0.0046(14)
C16 0.0145(17) 0.0208(17) 0.043(2) -0.0045(15) -0.0101(15) -0.0044(14)
C17 0.031(2) 0.027(2) 0.049(2) -0.0022(17) -0.0121(18) -0.0078(17)
C18 0.039(3) 0.022(2) 0.064(3) 0.0022(19) -0.014(2) -0.0089(18)
C19 0.033(2) 0.0209(19) 0.070(3) -0.0115(19) -0.008(2) -0.0063(17)
C20 0.023(2) 0.0243(19) 0.061(3) -0.0148(18) -0.0031(18) -0.0056(16)
C21 0.049(3) 0.033(2) 0.064(3) -0.022(2) 0.003(2) -0.009(2)
C22 0.032(2) 0.0193(17) 0.042(2) 0.0012(15) -0.0180(17) -0.0090(15)
C23 0.065(3) 0.083(4) 0.040(3) 0.009(2) -0.021(2) -0.052(3)
C24 0.109(6) 0.141(7) 0.044(3) 0.012(3) -0.035(3) -0.091(5)
C25 0.078(4) 0.074(4) 0.073(4) 0.022(3) -0.051(3) -0.052(3)
C26 0.032(2) 0.038(2) 0.085(4) -0.010(2) -0.027(2) -0.0104(19)
C27 0.026(2) 0.033(2) 0.063(3) -0.0183(19) -0.0153(19) -0.0030(17)

loop_
_atom_type_symbol
_atom_type_description
_atom_type_scat_dispersion_real
_atom_type_scat_dispersion_imag
_atom_type_scat_source
C C 0.0181 0.0091 'International Tables Vol C Tables 4.2.6.8 and 6.1.1.4'
H H 0.0000 0.0000 'International Tables Vol C Tables 4.2.6.8 and 6.1.1.4'
Li Li 0.0008 0.0003 'International Tables Vol C Tables 4.2.6.8 and 6.1.1.4'
N N 0.0311 0.0180 'International Tables Vol C Tables 4.2.6.8 and 6.1.1.4'
O O 0.0492 0.0322 'International Tables Vol C Tables 4.2.6.8 and 6.1.1.4'
Al Al 0.2130 0.2455 'International Tables Vol C Tables 4.2.6.8 and 6.1.1.4'

loop_
_geom_angle_atom_site_label_1
_geom_angle_atom_site_label_2
_geom_angle_atom_site_label_3
_geom_angle
_geom_angle_site_symmetry_1
_geom_angle_site_symmetry_3
O1 Al1 C1 122.66(16) . .
O1 Al1 C9 110.97(14) . 2_666
C1 Al1 C9 120.67(17) . 2_666
O1 Al1 C3 94.50(13) . .
C1 Al1 C3 99.85(16) . .
C9 Al1 C3 99.37(15) 2_666 .
O1 Al1 Li1 47.64(14) . 2_666
C1 Al1 Li1 165.11(17) . 2_666
C9 Al1 Li1 64.33(16) 2_666 2_666
C3 Al1 Li1 92.72(15) . 2_666
O1 Al1 Li1 35.45(14) . .
C1 Al1 Li1 125.26(17) . .
C9 Al1 Li1 112.78(16) 2_666 .
C3 Al1 Li1 59.06(15) . .
Li1 Al1 Li1 55.6(2) 2_666 .
O1 Li1 N1 100.9(3) . .
O1 Li1 N2 122.1(3) . .
N1 Li1 N2 126.8(3) . .
O1 Li1 O1 94.3(3) . 2_666
N1 Li1 O1 107.3(3) . 2_666
N2 Li1 O1 99.6(3) . 2_666
O1 Li1 C3 74.0(2) . .
N1 Li1 C3 29.42(15) . .
N2 Li1 C3 155.2(3) . .
O1 Li1 C3 97.6(2) 2_666 .
O1 Li1 Li1 52.4(2) . 2_666
N1 Li1 Li1 111.3(4) . 2_666
N2 Li1 Li1 119.3(4) . 2_666
O1 Li1 Li1 41.89(18) 2_666 2_666
C3 Li1 Li1 85.4(3) . 2_666
O1 Li1 Al1 105.8(3) . 2_666
N1 Li1 Al1 134.7(3) . 2_666
N2 Li1 Al1 64.66(19) . 2_666
O1 Li1 Al1 35.81(11) 2_666 2_666
C3 Li1 Al1 133.2(2) . 2_666
Li1 Li1 Al1 62.5(2) 2_666 2_666
O1 Li1 Al1 33.03(13) . .
N1 Li1 Al1 68.78(19) . .
N2 Li1 Al1 151.8(3) . .
O1 Li1 Al1 96.5(2) 2_666 .
C3 Li1 Al1 40.95(12) . .
Li1 Li1 Al1 61.9(2) 2_666 .
Al1 Li1 Al1 124.4(2) 2_666 .
C15 O1 Al1 128.0(2) . .
C15 O1 Li1 117.6(3) . .
Al1 O1 Li1 111.5(2) . .
C15 O1 Li1 102.7(2) . 2_666
Al1 O1 Li1 96.55(18) . 2_666
Li1 O1 Li1 85.7(3) . 2_666
C7 N1 C3 120.0(3) . .
C7 N1 Li1 131.1(3) . .
C3 N1 Li1 104.6(3) . .
C13 N2 C9 120.8(3) . .
C13 N2 Li1 124.0(3) . .
C9 N2 Li1 115.2(3) . .
C16 N3 C20 118.6(3) . .
C2 C1 Al1 119.0(3) . .
C2 C1 H1A 107.6 . .
Al1 C1 H1A 107.6 . .
C2 C1 H1B 107.6 . .
Al1 C1 H1B 107.6 . .
H1A C1 H1B 107.0 . .
C1 C2 H2A 109.5 . .
C1 C2 H2B 109.5 . .
H2A C2 H2B 109.5 . .
C1 C2 H2C 109.5 . .
H2A C2 H2C 109.5 . .
H2B C2 H2C 109.5 . .
N1 C3 C4 117.8(4) . .
N1 C3 Al1 122.0(3) . .
C4 C3 Al1 120.0(3) . .
N1 C3 Li1 46.0(2) . .
C4 C3 Li1 155.0(3) . .
Al1 C3 Li1 79.99(17) . .
C5 C4 C3 122.3(4) . .
C5 C4 H4 118.9 . .
C3 C4 H4 118.9 . .
C4 C5 C6 118.2(4) . .
C4 C5 H5 120.9 . .
C6 C5 H5 120.9 . .
C7 C6 C5 119.5(4) . .
C7 C6 H6 120.3 . .
C5 C6 H6 120.3 . .
N1 C7 C6 122.1(4) . .
N1 C7 C8 116.8(4) . .
C6 C7 C8 121.1(4) . .
C7 C8 H8A 109.5 . .
C7 C8 H8B 109.5 . .
H8A C8 H8B 109.5 . .
C7 C8 H8C 109.5 . .
H8A C8 H8C 109.5 . .
H8B C8 H8C 109.5 . .
N2 C9 C10 118.5(3) . .
N2 C9 Al1 115.8(2) . 2_666
C10 C9 Al1 125.7(3) . 2_666
C11 C10 C9 120.8(4) . .
C11 C10 H10 119.6 . .
C9 C10 H10 119.6 . .
C12 C11 C10 118.9(4) . .
C12 C11 H11 120.6 . .
C10 C11 H11 120.6 . .
C11 C12 C13 119.5(4) . .
C11 C12 H12 120.3 . .
C13 C12 H12 120.3 . .
N2 C13 C12 121.6(4) . .
N2 C13 C14 117.2(4) . .
C12 C13 C14 121.2(4) . .
C13 C14 H14A 109.5 . .
C13 C14 H14B 109.5 . .
H14A C14 H14B 109.5 . .
C13 C14 H14C 109.5 . .
H14A C14 H14C 109.5 . .
H14B C14 H14C 109.5 . .
O1 C15 C16 110.3(3) . .
O1 C15 C22 114.1(3) . .
C16 C15 C22 108.2(3) . .
O1 C15 H15 108.0 . .
C16 C15 H15 108.0 . .
C22 C15 H15 108.0 . .
N3 C16 C17 124.2(4) . .
N3 C16 C15 115.7(3) . .
C17 C16 C15 120.0(4) . .
C18 C17 C16 116.9(4) . .
C18 C17 H17 121.6 . .
C16 C17 H17 121.6 . .
C19 C18 C17 119.5(4) . .
C19 C18 H18 120.2 . .
C17 C18 H18 120.2 . .
C18 C19 C20 120.4(4) . .
C18 C19 H19 119.8 . .
C20 C19 H19 119.8 . .
N3 C20 C19 120.4(4) . .
N3 C20 C21 118.4(4) . .
C19 C20 C21 121.2(4) . .
C20 C21 H21A 109.5 . .
C20 C21 H21B 109.5 . .
H21A C21 H21B 109.5 . .
C20 C21 H21C 109.5 . .
H21A C21 H21C 109.5 . .
H21B C21 H21C 109.5 . .
C23 C22 C27 119.3(4) . .
C23 C22 C15 118.9(4) . .
C27 C22 C15 121.8(4) . .
C22 C23 C24 120.1(5) . .
C22 C23 H23 120.0 . .
C24 C23 H23 120.0 . .
C25 C24 C23 120.3(6) . .
C25 C24 H24 119.9 . .
C23 C24 H24 119.9 . .
C24 C25 C26 119.9(4) . .
C24 C25 H25 120.0 . .
C26 C25 H25 120.0 . .
C25 C26 C27 120.2(5) . .
C25 C26 H26 119.9 . .
C27 C26 H26 119.9 . .
C22 C27 C26 120.2(5) . .
C22 C27 H27 119.9 . .
C26 C27 H27 119.9 . .
C2S C1S H1S1 109.5 . .
C2S C1S H1S2 109.5 . .
H1S1 C1S H1S2 109.5 . .
C2S C1S H1S3 109.5 . .
H1S1 C1S H1S3 109.5 . .
H1S2 C1S H1S3 109.5 . .
C3S C2S C7S 120.0 . .
C3S C2S C1S 119.9(9) . .
C7S C2S C1S 119.9(9) . .
C2S C3S C4S 120.0 . .
C2S C3S H3S 120.0 . .
C4S C3S H3S 120.0 . .
C3S C4S C5S 120.0 . .
C3S C4S H4S 120.0 . .
C5S C4S H4S 120.0 . .
C6S C5S C4S 120.0 . .
C6S C5S H5S 120.0 . .
C4S C5S H5S 120.0 . .
C5S C6S C7S 120.0 . .
C5S C6S H6S 120.0 . .
C7S C6S H6S 120.0 . .
C6S C7S C2S 120.0 . .
C6S C7S H7S 120.0 . .
C2S C7S H7S 120.0 . .
C2T C1T H1T1 109.5 . .
C2T C1T H1T2 109.5 . .
H1T1 C1T H1T2 109.5 . .
C2T C1T H1T3 109.5 . .
H1T1 C1T H1T3 109.5 . .
H1T2 C1T H1T3 109.5 . .
C3T C2T C7T 120.0 . .
C3T C2T C1T 118.3(13) . .
C7T C2T C1T 121.7(13) . .
C4T C3T C2T 120.0 . .
C4T C3T H3T 120.0 . .
C2T C3T H3T 120.0 . .
C5T C4T C3T 120.0 . .
C5T C4T H4T 120.0 . .
C3T C4T H4T 120.0 . .
C6T C5T C4T 120.0 . .
C6T C5T H5T 120.0 . .
C4T C5T H5T 120.0 . .
C7T C6T C5T 120.0 . .
C7T C6T H6T 120.0 . .
C5T C6T H6T 120.0 . .
C6T C7T C2T 120.0 . .
C6T C7T H7T 120.0 . .
C2T C7T H7T 120.0 . .
C2U C1U H1U1 109.5 . .
C2U C1U H1U2 109.5 . .
H1U1 C1U H1U2 109.5 . .
C2U C1U H1U3 109.5 . .
H1U1 C1U H1U3 109.5 . .
H1U2 C1U H1U3 109.5 . .
C1U C2U C3U 121.3(11) . .
C1U C2U C7U 118.5(11) . .
C3U C2U C7U 120.0 . .
C2U C3U C4U 120.0 . .
C2U C3U H3U 120.0 . .
C4U C3U H3U 120.0 . .
C3U C4U C5U 120.0 . .
C3U C4U H4U 120.0 . .
C5U C4U H4U 120.0 . .
C6U C5U C4U 120.0 . .
C6U C5U H5U 120.0 . .
C4U C5U H5U 120.0 . .
C5U C6U C7U 120.0 . .
C5U C6U H6U 120.0 . .
C7U C6U H6U 120.0 . .
C6U C7U C2U 120.0 . .
C6U C7U H7U 120.0 . .
C2U C7U H7U 120.0 . .

loop_
_geom_bond_atom_site_label_1
_geom_bond_atom_site_label_2
_geom_bond_distance
_geom_bond_site_symmetry_2
Al1 O1 1.828(3) .
Al1 C1 2.005(4) .
Al1 C9 2.024(4) 2_666
Al1 C3 2.077(4) .
Al1 Li1 3.105(7) 2_666
Al1 Li1 3.120(6) .
Li1 O1 1.945(6) .
Li1 N1 2.020(7) .
Li1 N2 2.022(7) .
Li1 O1 2.309(7) 2_666
Li1 C3 2.718(7) .
Li1 Li1 2.905(12) 2_666
O1 C15 1.419(4) .
N1 C7 1.356(5) .
N1 C3 1.379(5) .
N2 C13 1.345(5) .
N2 C9 1.362(5) .
N3 C16 1.323(5) .
N3 C20 1.357(5) .
C1 C2 1.522(6) .
C1 H1A 0.9900 .
C1 H1B 0.9900 .
C2 H2A 0.9800 .
C2 H2B 0.9800 .
C2 H2C 0.9800 .
C3 C4 1.401(6) .
C4 C5 1.377(7) .
C4 H4 0.9500 .
C5 C6 1.383(7) .
C5 H5 0.9500 .
C6 C7 1.382(6) .
C6 H6 0.9500 .
C7 C8 1.506(6) .
C8 H8A 0.9800 .
C8 H8B 0.9800 .
C8 H8C 0.9800 .
C9 C10 1.398(6) .
C10 C11 1.394(7) .
C10 H10 0.9500 .
C11 C12 1.363(7) .
C11 H11 0.9500 .
C12 C13 1.385(6) .
C12 H12 0.9500 .
C13 C14 1.497(6) .
C14 H14A 0.9800 .
C14 H14B 0.9800 .
C14 H14C 0.9800 .
C15 C16 1.529(5) .
C15 C22 1.531(5) .
C15 H15 1.0000 .
C16 C17 1.398(5) .
C17 C18 1.389(6) .
C17 H17 0.9500 .
C18 C19 1.370(7) .
C18 H18 0.9500 .
C19 C20 1.394(6) .
C19 H19 0.9500 .
C20 C21 1.483(7) .
C21 H21A 0.9800 .
C21 H21B 0.9800 .
C21 H21C 0.9800 .
C22 C23 1.376(7) .
C22 C27 1.389(6) .
C23 C24 1.403(7) .
C23 H23 0.9500 .
C24 C25 1.372(10) .
C24 H24 0.9500 .
C25 C26 1.374(8) .
C25 H25 0.9500 .
C26 C27 1.395(6) .
C26 H26 0.9500 .
C27 H27 0.9500 .
C1S C2S 1.475(14) .
C1S H1S1 0.9800 .
C1S H1S2 0.9800 .
C1S H1S3 0.9800 .
C2S C3S 1.3900 .
C2S C7S 1.3900 .
C3S C4S 1.3900 .
C3S H3S 0.9500 .
C4S C5S 1.3900 .
C4S H4S 0.9500 .
C5S C6S 1.3900 .
C5S H5S 0.9500 .
C6S C7S 1.3900 .
C6S H6S 0.9500 .
C7S H7S 0.9500 .
C1T C2T 1.55(2) .
C1T H1T1 0.9800 .
C1T H1T2 0.9800 .
C1T H1T3 0.9800 .
C2T C3T 1.3900 .
C2T C7T 1.3900 .
C3T C4T 1.3900 .
C3T H3T 0.9500 .
C4T C5T 1.3900 .
C4T H4T 0.9500 .
C5T C6T 1.3900 .
C5T H5T 0.9500 .
C6T C7T 1.3900 .
C6T H6T 0.9500 .
C7T H7T 0.9500 .
C1U C2U 1.464(15) .
C1U H1U1 0.9800 .
C1U H1U2 0.9800 .
C1U H1U3 0.9800 .
C2U C3U 1.3900 .
C2U C7U 1.3900 .
C3U C4U 1.3900 .
C3U H3U 0.9500 .
C4U C5U 1.3900 .
C4U H4U 0.9500 .
C5U C6U 1.3900 .
C5U H5U 0.9500 .
C6U C7U 1.3900 .
C6U H6U 0.9500 .
C7U H7U 0.9500 .

loop_
_geom_torsion_atom_site_label_1
_geom_torsion_atom_site_label_2
_geom_torsion_atom_site_label_3
_geom_torsion_atom_site_label_4
_geom_torsion
_geom_torsion_site_symmetry_1
_geom_torsion_site_symmetry_4
C1 Al1 O1 C15 53.9(3) . .
C9 Al1 O1 C15 -99.5(3) 2_666 .
C3 Al1 O1 C15 158.6(3) . .
Li1 Al1 O1 C15 -111.8(3) 2_666 .
Li1 Al1 O1 C15 160.3(4) . .
C1 Al1 O1 Li1 -106.4(3) . .
C9 Al1 O1 Li1 100.2(3) 2_666 .
C3 Al1 O1 Li1 -1.6(3) . .
Li1 Al1 O1 Li1 87.9(3) 2_666 .
C1 Al1 O1 Li1 165.7(2) . 2_666
C9 Al1 O1 Li1 12.2(2) 2_666 2_666
C3 Al1 O1 Li1 -89.58(19) . 2_666
Li1 Al1 O1 Li1 -87.9(3) . 2_666
C7 N1 C3 C4 3.1(5) . .
Li1 N1 C3 C4 -156.1(4) . .
C7 N1 C3 Al1 -173.6(3) . .
Li1 N1 C3 Al1 27.2(4) . .
C7 N1 C3 Li1 159.2(4) . .
N1 C3 C4 C5 -2.8(7) . .
Al1 C3 C4 C5 174.0(4) . .
Li1 C3 C4 C5 -46.3(11) . .
C3 C4 C5 C6 0.5(8) . .
C4 C5 C6 C7 1.4(8) . .
C3 N1 C7 C6 -1.3(6) . .
Li1 N1 C7 C6 151.5(4) . .
C3 N1 C7 C8 179.5(3) . .
Li1 N1 C7 C8 -27.6(6) . .
C5 C6 C7 N1 -1.0(7) . .
C5 C6 C7 C8 178.1(5) . .
C13 N2 C9 C10 0.1(6) . .
Li1 N2 C9 C10 -177.3(4) . .
C13 N2 C9 Al1 179.4(3) . 2_666
Li1 N2 C9 Al1 2.0(4) . 2_666
N2 C9 C10 C11 0.0(7) . .
Al1 C9 C10 C11 -179.3(4) 2_666 .
C9 C10 C11 C12 -0.4(8) . .
C10 C11 C12 C13 0.7(8) . .
C9 N2 C13 C12 0.2(6) . .
Li1 N2 C13 C12 177.4(4) . .
C9 N2 C13 C14 -179.3(3) . .
Li1 N2 C13 C14 -2.1(5) . .
C11 C12 C13 N2 -0.6(7) . .
C11 C12 C13 C14 178.9(5) . .
Al1 O1 C15 C16 28.1(4) . .
Li1 O1 C15 C16 -172.6(3) . .
Li1 O1 C15 C16 -80.8(3) 2_666 .
Al1 O1 C15 C22 -93.9(3) . .
Li1 O1 C15 C22 65.3(4) . .
Li1 O1 C15 C22 157.1(3) 2_666 .
C20 N3 C16 C17 1.2(5) . .
C20 N3 C16 C15 -177.1(3) . .
O1 C15 C16 N3 -13.6(4) . .
C22 C15 C16 N3 111.9(3) . .
O1 C15 C16 C17 168.1(3) . .
C22 C15 C16 C17 -66.4(4) . .
N3 C16 C17 C18 -0.7(6) . .
C15 C16 C17 C18 177.5(3) . .
C16 C17 C18 C19 -0.4(6) . .
C17 C18 C19 C20 0.9(7) . .
C16 N3 C20 C19 -0.5(6) . .
C16 N3 C20 C21 179.1(4) . .
C18 C19 C20 N3 -0.5(6) . .
C18 C19 C20 C21 179.9(4) . .
O1 C15 C22 C23 -125.6(4) . .
C16 C15 C22 C23 111.2(4) . .
O1 C15 C22 C27 58.0(5) . .
C16 C15 C22 C27 -65.2(4) . .
C27 C22 C23 C24 0.6(8) . .
C15 C22 C23 C24 -175.9(5) . .
C22 C23 C24 C25 0.6(10) . .
C23 C24 C25 C26 -1.7(10) . .
C24 C25 C26 C27 1.8(8) . .
C23 C22 C27 C26 -0.5(6) . .
C15 C22 C27 C26 175.9(4) . .
C25 C26 C27 C22 -0.7(7) . .
C7S C2S C3S C4S 0.0 . .
C1S C2S C3S C4S 175.3(13) . .
C2S C3S C4S C5S 0.0 . .
C3S C4S C5S C6S 0.0 . .
C4S C5S C6S C7S 0.0 . .
C5S C6S C7S C2S 0.0 . .
C3S C2S C7S C6S 0.0 . .
C1S C2S C7S C6S -175.3(13) . .
C7T C2T C3T C4T 0.0 . .
C1T C2T C3T C4T -178.6(17) . .
C2T C3T C4T C5T 0.0 . .
C3T C4T C5T C6T 0.0 . .
C4T C5T C6T C7T 0.0 . .
C5T C6T C7T C2T 0.0 . .
C3T C2T C7T C6T 0.0 . .
C1T C2T C7T C6T 178.6(17) . .
C1U C2U C3U C4U 174.3(18) . .
C7U C2U C3U C4U 0.0 . .
C2U C3U C4U C5U 0.0 . .
C3U C4U C5U C6U 0.0 . .
C4U C5U C6U C7U 0.0 . .
C5U C6U C7U C2U 0.0 . .
C1U C2U C7U C6U -174.4(18) . .
C3U C2U C7U C6U 0.0 . .
